data_2209938
loop_
_publ_author_name
'A. Sreekanth'
'Hoong-Kun Fun'
'Rohith P. John'
'M. R. Prathapachandra Kurup'
'Suchada Chantrapromma'

_publ_section_title
Di-\m-dioxo-bis({1-[phenyl(2-pyridyl-\k<i>N</i>)methylene]-2-(pyrrolidin-1-ylthiocarbonyl-\k<i>S</i>)hydrazinato-\k<i>N</i>^1^}oxovanadium(V))
_journal_coeditor_code LH2125
_journal_issue 8
_journal_name_full 'Acta Crystallographica Section E'
_journal_page_first m1919
_journal_page_last m1921
_journal_paper_doi 10.1107/S1600536806026894
_journal_volume 62
_journal_year 2006
_chemical_formula_iupac '[V2 (C17 H17 N4 S)2 O4]'
_chemical_formula_moiety 'C34 H34 N8 O4 S2 V2'
_chemical_formula_sum 'C34 H34 N8 O4 S2 V2'
_chemical_formula_weight 784.71
_chemical_name_common
;\m-dioxo-bis[Benzoyl pyridine N^4^,
 N^4^-(butane-1,4-diyl)thiosemicarbazonato-
\k^3^ N,N',S]oxovanadium(V)
;
_chemical_name_systematic
;
Di-\m-dioxo-bis({1-[phenyl(2-pyridyl-\kN)methylene]-2-(pyrrolidin-1-
ylthiocarbonyl-\kS)hydrazinato-\kN^1^}oxovanadium(V))
;
_space_group_IT_number 14
_symmetry_cell_setting monoclinic
_symmetry_space_group_name_Hall '-P 2ybc'
_symmetry_space_group_name_H-M 'P 1 21/c 1'
_atom_sites_solution_hydrogens geom
_atom_sites_solution_primary direct
_atom_sites_solution_secondary difmap
_audit_creation_method SHELXL-97
_cell_angle_alpha 90.00
_cell_angle_beta 118.877(5)
_cell_angle_gamma 90.00
_cell_formula_units_Z 2
_cell_length_a 10.3912(8)
_cell_length_b 17.4103(14)
_cell_length_c 11.0953(7)
_cell_measurement_reflns_used 3801
_cell_measurement_temperature 297(2)
_cell_measurement_theta_max 27.00
_cell_measurement_theta_min 2.40
_cell_volume 1757.7(2)
_computing_cell_refinement 'SAINT (Bruker, 2005)'
_computing_data_collection 'APEX2 (Bruker, 2005)'
_computing_data_reduction SAINT
_computing_molecular_graphics SHELXTL
_computing_publication_material
;
SHELXTL and PLATON (Spek, 2003)
;
_computing_structure_refinement SHELXTL
_computing_structure_solution 'SHELXTL (Sheldrick, 1998)'
_diffrn_ambient_temperature 297(2)
_diffrn_detector_area_resol_mean 8.33
_diffrn_measured_fraction_theta_full 0.990
_diffrn_measured_fraction_theta_max 0.990
_diffrn_measurement_device_type
;
Bruker SMART APEX2 CCD area-detector
;
_diffrn_measurement_method \w
_diffrn_radiation_monochromator graphite
_diffrn_radiation_source 'fine-focus sealed tube'
_diffrn_radiation_type MoK\a
_diffrn_radiation_wavelength 0.71073
_diffrn_reflns_av_R_equivalents 0.0261
_diffrn_reflns_av_sigmaI/netI 0.0334
_diffrn_reflns_limit_h_max 13
_diffrn_reflns_limit_h_min -11
_diffrn_reflns_limit_k_max 14
_diffrn_reflns_limit_k_min -22
_diffrn_reflns_limit_l_max 14
_diffrn_reflns_limit_l_min -13
_diffrn_reflns_number 9824
_diffrn_reflns_theta_full 27.00
_diffrn_reflns_theta_max 27.00
_diffrn_reflns_theta_min 2.40
_diffrn_standards_number 0
_exptl_absorpt_coefficient_mu 0.701
_exptl_absorpt_correction_T_max 0.881
_exptl_absorpt_correction_T_min 0.701
_exptl_absorpt_correction_type multi-scan
_exptl_absorpt_process_details '(SADABS; Bruker, 2005)'
_exptl_crystal_colour 'light brown'
_exptl_crystal_density_diffrn 1.483
_exptl_crystal_density_method 'not measured'
_exptl_crystal_description Slab
_exptl_crystal_F_000 808
_exptl_crystal_size_max 0.52
_exptl_crystal_size_mid 0.44
_exptl_crystal_size_min 0.18
_refine_diff_density_max 0.405
_refine_diff_density_min -0.302
_refine_ls_extinction_method none
_refine_ls_goodness_of_fit_ref 1.155
_refine_ls_hydrogen_treatment constr
_refine_ls_matrix_type full
_refine_ls_number_parameters 243
_refine_ls_number_reflns 3801
_refine_ls_number_restraints 0
_refine_ls_restrained_S_all 1.155
_refine_ls_R_factor_all 0.0642
_refine_ls_R_factor_gt 0.0512
_refine_ls_shift/su_max 0.000
_refine_ls_shift/su_mean 0.000
_refine_ls_structure_factor_coef Fsqd
_refine_ls_weighting_details 'calc w=1/[\s^2^(Fo^2^)+(0.0428P)^2^+1.5976P] where P=(Fo^2^+2Fc^2^)/3'
_refine_ls_weighting_scheme calc
_refine_ls_wR_factor_gt 0.1138
_refine_ls_wR_factor_ref 0.1197
_reflns_number_gt 3129
_reflns_number_total 3801
_reflns_threshold_expression I>2\s(I)
_cod_data_source_file lh2125.cif
_cod_data_source_block I
_cod_depositor_comments
;
The following automatic conversions were performed:
'_symmetry_cell_setting' value 'Monoclinic' changed to 'monoclinic'
according to '/home/saulius/struct/CIF-dictionaries/cif_core.dic'
dictionary named 'cif_core.dic' version 2.4.1 from 2010-06-29.

Automatic conversion script
Id: cif_fix_enum 1527 2010-12-29 10:47:43Z saulius 

The following automatic conversions were performed:

'_symmetry_cell_setting' value 'Monoclinic' changed to 'monoclinic'
according to /home/saulius/struct/CIF-dictionaries/cif_core.dic
dictionary named 'cif_core.dic' version 2.4.1 from 2010-06-29.

Automatic conversion script
Id: cif_fix_values 1715 2011-07-08 13:25:40Z adriana 
;
_cod_original_sg_symbol_H-M 'P 21/c'
_cod_database_code 2209938
_cod_database_fobs_code 2209938

loop_
_symmetry_equiv_pos_as_xyz
'x, y, z'
'-x, y+1/2, -z+1/2'
'-x, -y, -z'
'x, -y-1/2, z-1/2'

loop_
_atom_site_type_symbol
_atom_site_label
_atom_site_fract_x
_atom_site_fract_y
_atom_site_fract_z
_atom_site_U_iso_or_equiv
_atom_site_adp_type
_atom_site_calc_flag
_atom_site_refinement_flags
_atom_site_occupancy
V V1 0.06919(5) -0.04935(3) 0.42557(5) 0.02977(15) Uani d . 1
S S1 -0.04038(9) 0.02495(5) 0.21876(8) 0.0462(2) Uani d . 1
O O1 -0.1336(2) -0.02113(11) 0.4579(2) 0.0377(5) Uani d . 1
O O2 0.2073(2) -0.07935(13) 0.4101(2) 0.0480(6) Uani d . 1
N N1 -0.2805(3) -0.01175(15) -0.0109(2) 0.0447(6) Uani d . 1
N N2 -0.2090(3) -0.10543(13) 0.1505(2) 0.0343(5) Uani d . 1
N N3 -0.1085(2) -0.12367(13) 0.2826(2) 0.0294(5) Uani d . 1
N N4 0.0790(2) -0.14950(13) 0.5379(2) 0.0340(5) Uani d . 1
C C1 -0.4095(4) -0.0570(2) -0.1060(3) 0.0558(9) Uani d . 1
H H1A -0.4651 -0.0742 -0.0615 0.056(11) Uiso d R 1
H H1B -0.3809 -0.1014 -0.1406 0.093(16) Uiso d R 1
C C2 -0.4977(4) 0.0000(3) -0.2207(4) 0.0635(11) Uani d . 1
H H2A -0.5524 -0.0261 -0.3083 0.071(12) Uiso d R 1
H H2B -0.5656 0.0287 -0.2014 0.093(16) Uiso d R 1
C C3 -0.3832(4) 0.0517(3) -0.2218(4) 0.0657(11) Uani d . 1
H H3A -0.4253 0.1011 -0.2615 0.083(14) Uiso d R 1
H H3B -0.3411 0.0290 -0.2747 0.082(14) Uiso d R 1
C C4 -0.2670(5) 0.0605(2) -0.0716(4) 0.0620(11) Uani d . 1
H H4A -0.1697 0.0661 -0.0621 0.086(15) Uiso d R 1
H H4B -0.2876 0.1043 -0.0296 0.071(13) Uiso d R 1
C C5 -0.1847(3) -0.03602(16) 0.1153(3) 0.0349(6) Uani d . 1
C C6 -0.1226(3) -0.19123(15) 0.3264(3) 0.0315(6) Uani d . 1
C C7 -0.2403(3) -0.24637(16) 0.2389(3) 0.0336(6) Uani d . 1
C C8 -0.2090(4) -0.30983(18) 0.1816(4) 0.0466(8) Uani d . 1
H H8A -0.1126 -0.3197 0.2022 0.046(9) Uiso d R 1
C C9 -0.3207(4) -0.3586(2) 0.0941(4) 0.0583(9) Uani d . 1
H H9A -0.2994 -0.4004 0.0546 0.055(10) Uiso d R 1
C C10 -0.4628(4) -0.3451(2) 0.0656(4) 0.0597(10) Uani d . 1
H H10A -0.5376 -0.3780 0.0074 0.078(13) Uiso d R 1
C C11 -0.4945(4) -0.2834(3) 0.1227(4) 0.0618(10) Uani d . 1
H H11A -0.5908 -0.2745 0.1034 0.078(13) Uiso d R 1
C C12 -0.3836(4) -0.2338(2) 0.2094(4) 0.0543(9) Uani d . 1
H H12A -0.4061 -0.1919 0.2478 0.077(13) Uiso d R 1
C C13 -0.0148(3) -0.20804(16) 0.4685(3) 0.0333(6) Uani d . 1
C C14 -0.0037(4) -0.27847(18) 0.5322(3) 0.0444(7) Uani d . 1
H H14A -0.0693 -0.3179 0.4850 0.047(9) Uiso d R 1
C C15 0.1057(4) -0.2892(2) 0.6664(4) 0.0504(8) Uani d . 1
H H15A 0.1154 -0.3361 0.7099 0.051(10) Uiso d R 1
C C16 0.1999(4) -0.2301(2) 0.7348(3) 0.0525(9) Uani d . 1
H H16A 0.2739 -0.2365 0.8251 0.056(10) Uiso d R 1
C C17 0.1837(3) -0.16067(19) 0.6683(3) 0.0433(7) Uani d . 1
H H17A 0.2475 -0.1206 0.7154 0.045(9) Uiso d R 1

loop_
_atom_site_aniso_label
_atom_site_aniso_U_11
_atom_site_aniso_U_22
_atom_site_aniso_U_33
_atom_site_aniso_U_12
_atom_site_aniso_U_13
_atom_site_aniso_U_23
V1 0.0286(2) 0.0281(2) 0.0260(2) -0.00133(19) 0.00795(18) -0.00291(19)
S1 0.0530(5) 0.0371(4) 0.0327(4) -0.0145(4) 0.0081(3) 0.0020(3)
O1 0.0345(10) 0.0359(11) 0.0361(11) -0.0045(9) 0.0117(9) -0.0090(9)
O2 0.0427(12) 0.0506(13) 0.0501(13) 0.0022(10) 0.0219(10) -0.0062(11)
N1 0.0474(15) 0.0409(15) 0.0295(13) -0.0078(12) 0.0056(11) 0.0080(11)
N2 0.0376(13) 0.0293(12) 0.0253(11) -0.0032(10) 0.0066(10) 0.0010(9)
N3 0.0320(11) 0.0266(11) 0.0233(11) 0.0009(9) 0.0085(9) -0.0024(9)
N4 0.0332(12) 0.0327(12) 0.0298(12) 0.0055(10) 0.0102(10) 0.0041(10)
C1 0.0492(19) 0.061(2) 0.0341(16) -0.0098(17) 0.0020(15) 0.0054(16)
C2 0.052(2) 0.081(3) 0.0375(19) 0.007(2) 0.0056(16) 0.0086(19)
C3 0.066(2) 0.078(3) 0.044(2) 0.013(2) 0.0186(18) 0.027(2)
C4 0.073(3) 0.052(2) 0.045(2) -0.0049(19) 0.0162(18) 0.0213(17)
C5 0.0379(15) 0.0327(15) 0.0278(13) -0.0018(12) 0.0107(12) 0.0002(11)
C6 0.0338(14) 0.0272(14) 0.0315(14) 0.0006(11) 0.0143(11) -0.0010(11)
C7 0.0335(14) 0.0282(14) 0.0338(14) -0.0033(11) 0.0120(12) 0.0034(11)
C8 0.0411(17) 0.0377(17) 0.060(2) -0.0045(14) 0.0231(15) -0.0081(15)
C9 0.065(2) 0.048(2) 0.062(2) -0.0170(18) 0.0311(19) -0.0188(18)
C10 0.055(2) 0.067(2) 0.0418(19) -0.0282(19) 0.0113(16) -0.0033(18)
C11 0.0334(18) 0.077(3) 0.064(2) -0.0106(18) 0.0147(16) 0.004(2)
C12 0.0452(19) 0.051(2) 0.068(2) 0.0006(16) 0.0279(17) -0.0034(18)
C13 0.0345(14) 0.0313(14) 0.0341(14) 0.0043(12) 0.0165(12) 0.0013(12)
C14 0.0520(18) 0.0352(16) 0.0464(18) 0.0026(14) 0.0240(15) 0.0102(14)
C15 0.062(2) 0.0462(19) 0.0496(19) 0.0203(17) 0.0323(17) 0.0236(16)
C16 0.0511(19) 0.065(2) 0.0314(16) 0.0194(17) 0.0122(14) 0.0136(16)
C17 0.0380(16) 0.0489(19) 0.0320(15) 0.0071(14) 0.0081(13) 0.0028(14)

loop_
_atom_type_symbol
_atom_type_description
_atom_type_scat_dispersion_real
_atom_type_scat_dispersion_imag
_atom_type_scat_source
C C 0.0033 0.0016 'International Tables Vol C Tables 4.2.6.8 and 6.1.1.4'
H H 0.0000 0.0000 'International Tables Vol C Tables 4.2.6.8 and 6.1.1.4'
N N 0.0061 0.0033 'International Tables Vol C Tables 4.2.6.8 and 6.1.1.4'
O O 0.0106 0.0060 'International Tables Vol C Tables 4.2.6.8 and 6.1.1.4'
S S 0.1246 0.1234 'International Tables Vol C Tables 4.2.6.8 and 6.1.1.4'
V V 0.3005 0.5294 'International Tables Vol C Tables 4.2.6.8 and 6.1.1.4'

loop_
_geom_angle_atom_site_label_1
_geom_angle_atom_site_label_2
_geom_angle_atom_site_label_3
_geom_angle_site_symmetry_1
_geom_angle_site_symmetry_3
_geom_angle
_geom_angle_publ_flag
O2 V1 O1 . 3_556 106.01(11) y
O2 V1 N4 . . 90.21(11) y
O1 V1 N4 3_556 . 105.18(10) ?
O2 V1 N3 . . 102.39(10) y
O1 V1 N3 3_556 . 151.59(9) y
N4 V1 N3 . . 73.93(9) y
O2 V1 O1 . . 172.83(10) y
O1 V1 O1 3_556 . 77.42(9) y
N4 V1 O1 . . 82.77(8) y
N3 V1 O1 . . 74.30(7) y
O2 V1 S1 . . 96.26(9) y
O1 V1 S1 3_556 . 99.93(8) ?
N4 V1 S1 . . 151.20(7) y
N3 V1 S1 . . 77.27(6) y
O1 V1 S1 . . 89.25(6) y
C5 S1 V1 . . 99.34(10) ?
V1 O1 V1 3_556 . 102.59(9) y
C5 N1 C4 . . 124.4(3) ?
C5 N1 C1 . . 122.8(3) ?
C4 N1 C1 . . 112.8(3) ?
C5 N2 N3 . . 111.8(2) ?
C6 N3 N2 . . 116.3(2) ?
C6 N3 V1 . . 118.03(17) ?
N2 N3 V1 . . 125.62(17) ?
C17 N4 C13 . . 119.2(3) ?
C17 N4 V1 . . 122.6(2) ?
C13 N4 V1 . . 117.71(18) ?
N1 C1 C2 . . 102.8(3) ?
N1 C1 H1A . . 111.1 ?
C2 C1 H1A . . 111.1 ?
N1 C1 H1B . . 111.3 ?
C2 C1 H1B . . 111.3 ?
H1A C1 H1B . . 109.1 ?
C3 C2 C1 . . 103.8(3) ?
C3 C2 H2A . . 111.0 ?
C1 C2 H2A . . 110.9 ?
C3 C2 H2B . . 111.0 ?
C1 C2 H2B . . 111.1 ?
H2A C2 H2B . . 109.0 ?
C2 C3 C4 . . 105.4(3) ?
C2 C3 H3A . . 110.6 ?
C4 C3 H3A . . 110.7 ?
C2 C3 H3B . . 110.7 ?
C4 C3 H3B . . 110.6 ?
H3A C3 H3B . . 108.8 ?
N1 C4 C3 . . 102.4(3) ?
N1 C4 H4A . . 111.3 ?
C3 C4 H4A . . 111.3 ?
N1 C4 H4B . . 111.3 ?
C3 C4 H4B . . 111.3 ?
H4A C4 H4B . . 109.2 ?
N2 C5 N1 . . 116.3(2) ?
N2 C5 S1 . . 125.8(2) ?
N1 C5 S1 . . 117.8(2) ?
N3 C6 C13 . . 114.7(2) ?
N3 C6 C7 . . 122.8(2) ?
C13 C6 C7 . . 122.5(2) ?
C12 C7 C8 . . 118.8(3) ?
C12 C7 C6 . . 120.4(3) ?
C8 C7 C6 . . 120.8(3) ?
C9 C8 C7 . . 120.4(3) ?
C9 C8 H8A . . 119.8 ?
C7 C8 H8A . . 119.8 ?
C10 C9 C8 . . 120.0(4) ?
C10 C9 H9A . . 120.0 ?
C8 C9 H9A . . 120.0 ?
C11 C10 C9 . . 120.1(3) ?
C11 C10 H10A . . 119.9 ?
C9 C10 H10A . . 120.0 ?
C10 C11 C12 . . 120.3(3) ?
C10 C11 H11A . . 119.8 ?
C12 C11 H11A . . 119.8 ?
C7 C12 C11 . . 120.4(4) ?
C7 C12 H12A . . 119.8 ?
C11 C12 H12A . . 119.8 ?
N4 C13 C14 . . 120.7(3) ?
N4 C13 C6 . . 115.4(2) ?
C14 C13 C6 . . 124.0(3) ?
C15 C14 C13 . . 119.3(3) ?
C15 C14 H14A . . 120.4 ?
C13 C14 H14A . . 120.4 ?
C16 C15 C14 . . 119.5(3) ?
C16 C15 H15A . . 120.3 ?
C14 C15 H15A . . 120.3 ?
C15 C16 C17 . . 119.4(3) ?
C15 C16 H16A . . 120.3 ?
C17 C16 H16A . . 120.3 ?
N4 C17 C16 . . 121.9(3) ?
N4 C17 H17A . . 119.0 ?
C16 C17 H17A . . 119.0 ?

loop_
_geom_bond_atom_site_label_1
_geom_bond_atom_site_label_2
_geom_bond_site_symmetry_2
_geom_bond_distance
_geom_bond_publ_flag
V1 O2 . 1.612(2) y
V1 O1 3_556 1.6702(19) y
V1 N4 . 2.117(2) y
V1 N3 . 2.184(2) y
V1 O1 . 2.354(2) y
V1 S1 . 2.3899(9) y
S1 C5 . 1.741(3) ?
O1 V1 3_556 1.6702(19) ?
N1 C5 . 1.336(4) ?
N1 C4 . 1.465(4) ?
N1 C1 . 1.471(4) ?
N2 C5 . 1.331(4) ?
N2 N3 . 1.364(3) ?
N3 C6 . 1.308(3) ?
N4 C17 . 1.339(4) ?
N4 C13 . 1.363(4) ?
C1 C2 . 1.523(5) ?
C1 H1A . 0.9700 ?
C1 H1B . 0.9701 ?
C2 C3 . 1.495(6) ?
C2 H2A . 0.9700 ?
C2 H2B . 0.9700 ?
C3 C4 . 1.522(5) ?
C3 H3A . 0.9699 ?
C3 H3B . 0.9701 ?
C4 H4A . 0.9699 ?
C4 H4B . 0.9701 ?
C6 C13 . 1.456(4) ?
C6 C7 . 1.488(4) ?
C7 C12 . 1.378(4) ?
C7 C8 . 1.389(4) ?
C8 C9 . 1.386(5) ?
C8 H8A . 0.9300 ?
C9 C10 . 1.372(5) ?
C9 H9A . 0.9301 ?
C10 C11 . 1.366(6) ?
C10 H10A . 0.9301 ?
C11 C12 . 1.389(5) ?
C11 H11A . 0.9300 ?
C12 H12A . 0.9300 ?
C13 C14 . 1.392(4) ?
C14 C15 . 1.381(5) ?
C14 H14A . 0.9299 ?
C15 C16 . 1.369(5) ?
C15 H15A . 0.9301 ?
C16 C17 . 1.383(5) ?
C16 H16A . 0.9300 ?
C17 H17A . 0.9299 ?

loop_
_geom_hbond_atom_site_label_D
_geom_hbond_atom_site_label_H
_geom_hbond_atom_site_label_A
_geom_hbond_site_symmetry_A
_geom_hbond_distance_DH
_geom_hbond_distance_HA
_geom_hbond_distance_DA
_geom_hbond_angle_DHA
_geom_hbond_publ_flag
C10 H10A O2 4_455 0.93 2.4453 3.278(5) 149 y
C15 H15A O2 4_556 0.93 2.4422 3.302(4) 154 y

loop_
_geom_torsion_atom_site_label_1
_geom_torsion_atom_site_label_2
_geom_torsion_atom_site_label_3
_geom_torsion_atom_site_label_4
_geom_torsion_site_symmetry_1
_geom_torsion_site_symmetry_4
_geom_torsion
_geom_torsion_publ_flag
O2 V1 S1 C5 . . 104.30(14) ?
O1 V1 S1 C5 3_556 . -148.18(13) ?
N4 V1 S1 C5 . . 2.33(19) ?
N3 V1 S1 C5 . . 2.97(12) ?
O1 V1 S1 C5 . . -71.10(12) ?
O1 V1 O1 V1 3_556 3_556 0.0 ?
N4 V1 O1 V1 . 3_556 107.39(11) ?
N3 V1 O1 V1 . 3_556 -177.33(12) ?
S1 V1 O1 V1 . 3_556 -100.35(9) ?
C5 N2 N3 C6 . . -179.5(2) ?
C5 N2 N3 V1 . . 1.6(3) ?
O2 V1 N3 C6 . . 84.2(2) ?
O1 V1 N3 C6 3_556 . -94.7(3) ?
N4 V1 N3 C6 . . -2.4(2) ?
O1 V1 N3 C6 . . -89.2(2) ?
S1 V1 N3 C6 . . 177.9(2) ?
O2 V1 N3 N2 . . -96.9(2) ?
O1 V1 N3 N2 3_556 . 84.2(3) ?
N4 V1 N3 N2 . . 176.5(2) ?
O1 V1 N3 N2 . . 89.7(2) ?
S1 V1 N3 N2 . . -3.15(19) ?
O2 V1 N4 C17 . . 73.8(2) ?
O1 V1 N4 C17 3_556 . -32.9(2) ?
N3 V1 N4 C17 . . 176.6(2) ?
O1 V1 N4 C17 . . -107.7(2) ?
S1 V1 N4 C17 . . 177.28(18) ?
O2 V1 N4 C13 . . -98.2(2) ?
O1 V1 N4 C13 3_556 . 155.1(2) ?
N3 V1 N4 C13 . . 4.65(19) ?
O1 V1 N4 C13 . . 80.3(2) ?
S1 V1 N4 C13 . . 5.3(3) ?
C5 N1 C1 C2 . . 169.3(3) ?
C4 N1 C1 C2 . . -12.7(4) ?
N1 C1 C2 C3 . . 29.8(4) ?
C1 C2 C3 C4 . . -36.6(5) ?
C5 N1 C4 C3 . . 168.7(3) ?
C1 N1 C4 C3 . . -9.3(5) ?
C2 C3 C4 N1 . . 28.2(5) ?
N3 N2 C5 N1 . . -177.8(2) y
N3 N2 C5 S1 . . 2.2(4) ?
C4 N1 C5 N2 . . -175.8(3) ?
C1 N1 C5 N2 . . 2.0(5) ?
C4 N1 C5 S1 . . 4.2(5) ?
C1 N1 C5 S1 . . -178.0(3) ?
V1 S1 C5 N2 . . -4.1(3) ?
V1 S1 C5 N1 . . 175.9(2) ?
N2 N3 C6 C13 . . -179.1(2) ?
V1 N3 C6 C13 . . -0.1(3) ?
N2 N3 C6 C7 . . 0.3(4) ?
V1 N3 C6 C7 . . 179.3(2) ?
N3 C6 C7 C12 . . -73.8(4) y
C13 C6 C7 C12 . . 105.6(3) ?
N3 C6 C7 C8 . . 104.0(3) ?
C13 C6 C7 C8 . . -76.6(4) ?
C12 C7 C8 C9 . . 1.4(5) ?
C6 C7 C8 C9 . . -176.4(3) ?
C7 C8 C9 C10 . . -1.2(5) ?
C8 C9 C10 C11 . . 0.4(6) ?
C9 C10 C11 C12 . . 0.2(6) ?
C8 C7 C12 C11 . . -0.7(5) ?
C6 C7 C12 C11 . . 177.1(3) ?
C10 C11 C12 C7 . . -0.1(6) ?
C17 N4 C13 C14 . . 0.9(4) ?
V1 N4 C13 C14 . . 173.1(2) ?
C17 N4 C13 C6 . . -178.6(3) ?
V1 N4 C13 C6 . . -6.3(3) ?
N3 C6 C13 N4 . . 4.1(4) ?
C7 C6 C13 N4 . . -175.3(3) ?
N3 C6 C13 C14 . . -175.3(3) ?
C7 C6 C13 C14 . . 5.3(4) ?
N4 C13 C14 C15 . . -1.4(5) ?
C6 C13 C14 C15 . . 178.0(3) ?
C13 C14 C15 C16 . . 0.9(5) ?
C14 C15 C16 C17 . . 0.0(5) ?
C13 N4 C17 C16 . . 0.1(4) ?
V1 N4 C17 C16 . . -171.8(2) ?
C15 C16 C17 N4 . . -0.5(5) ?
